data_7012683
loop_
_publ_author_name
'Sousa-Pedrares, Antonio'
'Romero, Jaime'
'Arturo Garc\'ia-V\'azquez, Jos\'e'
'Luz Dur\'an, Mar\'ia'
'Casanova, Isabel'
'Sousa, Antonio'

_publ_section_title
;
 Electrochemical synthesis and structural characterisation of zinc,
 cadmium and mercury complexes of heterocyclic bidentate ligands (N, S)
;
_journal_issue 7
_journal_name_full 'Dalton Transactions'
_journal_page_first 1379
_journal_page_last 1388
_journal_paper_doi 10.1039/b300133b
_journal_year 2003
_chemical_formula_sum 'C24 H17 Cd F6 N5 S2'
_chemical_formula_weight 665.95
_chemical_name_systematic ?
_space_group_IT_number 14
_symmetry_cell_setting monoclinic
_symmetry_space_group_name_Hall '-P 2yn'
_symmetry_space_group_name_H-M 'P 1 21/n 1'
_atom_sites_solution_hydrogens geom
_atom_sites_solution_primary direct
_atom_sites_solution_secondary difmap
_audit_creation_method SHELXL-97
_cell_angle_alpha 90.00
_cell_angle_beta 90.684(3)
_cell_angle_gamma 90.00
_cell_formula_units_Z 4
_cell_length_a 13.680(3)
_cell_length_b 9.7564(18)
_cell_length_c 20.410(4)
_cell_measurement_reflns_used 954
_cell_measurement_temperature 293(2)
_cell_measurement_theta_max 27.57
_cell_measurement_theta_min 2.65
_cell_volume 2723.9(9)
_computing_cell_refinement 'BRUKER Smart'
_computing_data_collection 'BRUKER Smart'
_computing_structure_refinement 'SHELXL-97 (Sheldrick, 1997)'
_computing_structure_solution 'SHELXS-97 (Sheldrick, 1990)'
_diffrn_ambient_temperature 293(2)
_diffrn_measured_fraction_theta_full 0.947
_diffrn_measured_fraction_theta_max 0.947
_diffrn_measurement_device_type 'Smart-CCD-1000 BRUKER'
_diffrn_measurement_method 'omega scans'
_diffrn_radiation_monochromator graphite
_diffrn_radiation_source 'fine-focus sealed tube'
_diffrn_radiation_type MoK\a
_diffrn_radiation_wavelength 0.71073
_diffrn_reflns_av_R_equivalents 0.0000
_diffrn_reflns_av_sigmaI/netI 0.0243
_diffrn_reflns_limit_h_max 17
_diffrn_reflns_limit_h_min -17
_diffrn_reflns_limit_k_max 12
_diffrn_reflns_limit_k_min 0
_diffrn_reflns_limit_l_max 27
_diffrn_reflns_limit_l_min 0
_diffrn_reflns_number 6377
_diffrn_reflns_theta_full 28.25
_diffrn_reflns_theta_max 28.25
_diffrn_reflns_theta_min 1.78
_exptl_absorpt_coefficient_mu 1.019
_exptl_absorpt_correction_T_max 0.7363
_exptl_absorpt_correction_T_min 0.6092
_exptl_absorpt_correction_type SADABS
_exptl_crystal_colour Yellow
_exptl_crystal_density_diffrn 1.624
_exptl_crystal_density_method 'not measured'
_exptl_crystal_description Prism
_exptl_crystal_F_000 1320
_exptl_crystal_size_max 0.54
_exptl_crystal_size_mid 0.33
_exptl_crystal_size_min 0.32
_refine_diff_density_max 0.245
_refine_diff_density_min -0.392
_refine_diff_density_rms 0.056
_refine_ls_extinction_method none
_refine_ls_goodness_of_fit_ref 1.052
_refine_ls_hydrogen_treatment mixed
_refine_ls_matrix_type full
_refine_ls_number_parameters 344
_refine_ls_number_reflns 6377
_refine_ls_number_restraints 0
_refine_ls_restrained_S_all 1.052
_refine_ls_R_factor_all 0.0437
_refine_ls_R_factor_gt 0.0294
_refine_ls_shift/su_max 0.001
_refine_ls_shift/su_mean 0.000
_refine_ls_structure_factor_coef Fsqd
_refine_ls_weighting_details 'calc w=1/[\s^2^(Fo^2^)+(0.0307P)^2^+0.9963P] where P=(Fo^2^+2Fc^2^)/3'
_refine_ls_weighting_scheme calc
_refine_ls_wR_factor_gt 0.0693
_refine_ls_wR_factor_ref 0.0762
_reflns_number_gt 4949
_reflns_number_total 6377
_reflns_threshold_expression >2sigma(I)
_cod_data_source_file b300133b.txt
_cod_data_source_block '[Cd(3-CF3-pyS)2(bipy)]'
_cod_depositor_comments
;
The following automatic conversions were performed:
'_symmetry_cell_setting' value 'Monoclinic' changed to 'monoclinic'
according to '/home/saulius/struct/CIF-dictionaries/cif_core.dic'
dictionary named 'cif_core.dic' version 2.4.1 from 2010-06-29.

Automatic conversion script
Id: cif_fix_enum 1527 2010-12-29 10:47:43Z saulius 
;
_cod_original_sg_symbol_H-M 'P 2(1)/n'
_cod_database_code 7012683

loop_
_symmetry_equiv_pos_as_xyz
'x, y, z'
'-x+1/2, y+1/2, -z+1/2'
'-x, -y, -z'
'x-1/2, -y-1/2, z-1/2'

loop_
_atom_site_label
_atom_site_type_symbol
_atom_site_fract_x
_atom_site_fract_y
_atom_site_fract_z
_atom_site_U_iso_or_equiv
_atom_site_adp_type
_atom_site_occupancy
_atom_site_symmetry_multiplicity
_atom_site_calc_flag
_atom_site_refinement_flags
_atom_site_disorder_assembly
_atom_site_disorder_group
Cd1 Cd 0.806649(14) 0.772574(18) 0.050526(9) 0.05481(7) Uani 1 1 d . . .
S1 S 0.86112(5) 0.88877(7) -0.05699(3) 0.06392(17) Uani 1 1 d . . .
S2 S 0.66105(5) 0.86529(8) 0.11175(4) 0.06908(19) Uani 1 1 d . . .
F1 F 0.8101(3) 1.0150(3) -0.19357(12) 0.1590(13) Uani 1 1 d . . .
F2 F 0.8911(2) 0.8342(4) -0.21118(13) 0.1559(12) Uani 1 1 d . . .
F3 F 0.7635(3) 0.8759(4) -0.26833(11) 0.1858(16) Uani 1 1 d . . .
F4 F 0.56192(16) 1.1133(2) 0.17990(11) 0.1115(7) Uani 1 1 d . . .
F5 F 0.56077(17) 0.9462(3) 0.24684(12) 0.1219(8) Uani 1 1 d . . .
F6 F 0.59914(19) 1.1451(3) 0.28068(11) 0.1257(8) Uani 1 1 d . . .
N1 N 0.70975(16) 0.7254(2) -0.05265(10) 0.0594(5) Uani 1 1 d . . .
N2 N 0.83804(17) 0.9270(2) 0.15095(11) 0.0645(5) Uani 1 1 d . . .
N3 N 0.79565(17) 0.5352(2) 0.07290(11) 0.0647(5) Uani 1 1 d . . .
N4 N 0.96213(15) 0.6792(2) 0.07259(10) 0.0581(5) Uani 1 1 d . . .
C1 C 0.76362(18) 0.8025(2) -0.09355(12) 0.0532(5) Uani 1 1 d . . .
C2 C 0.7388(2) 0.8068(3) -0.16032(14) 0.0674(7) Uani 1 1 d . . .
C3 C 0.6574(2) 0.7346(3) -0.18278(16) 0.0798(9) Uani 1 1 d . . .
H3 H 0.6400 0.7377 -0.2269 0.096 Uiso 1 1 calc R . .
C4 C 0.6032(2) 0.6594(3) -0.14053(18) 0.0823(9) Uani 1 1 d . . .
H4 H 0.5484 0.6111 -0.1549 0.099 Uiso 1 1 calc R . .
C5 C 0.6321(2) 0.6571(3) -0.07564(16) 0.0740(8) Uani 1 1 d . . .
H5 H 0.5957 0.6054 -0.0464 0.089 Uiso 1 1 calc R . .
C6 C 0.7987(4) 0.8853(6) -0.20790(18) 0.1119(14) Uani 1 1 d . . .
C7 C 0.7425(2) 0.9473(2) 0.16352(11) 0.0565(6) Uani 1 1 d . . .
C8 C 0.7148(2) 1.0316(3) 0.21642(13) 0.0659(7) Uani 1 1 d . . .
C9 C 0.7865(3) 1.0920(4) 0.25453(15) 0.0873(10) Uani 1 1 d . . .
H9 H 0.7694 1.1486 0.2892 0.105 Uiso 1 1 calc R . .
C10 C 0.8834(3) 1.0686(4) 0.24122(18) 0.0988(11) Uani 1 1 d . . .
H10 H 0.9326 1.1074 0.2670 0.119 Uiso 1 1 calc R . .
C11 C 0.9057(3) 0.9866(4) 0.18901(18) 0.0879(9) Uani 1 1 d . . .
H11 H 0.9712 0.9718 0.1796 0.106 Uiso 1 1 calc R . .
C12 C 0.6103(3) 1.0579(4) 0.23050(16) 0.0868(10) Uani 1 1 d . . .
C13 C 0.7108(2) 0.4686(4) 0.07217(16) 0.0848(9) Uani 1 1 d . . .
H13 H 0.6532 0.5189 0.0687 0.102 Uiso 1 1 calc R . .
C14 C 0.7049(3) 0.3276(4) 0.07639(19) 0.1012(12) Uani 1 1 d . . .
H14 H 0.6447 0.2833 0.0761 0.121 Uiso 1 1 calc R . .
C15 C 0.7899(4) 0.2552(4) 0.0810(2) 0.1066(14) Uani 1 1 d . . .
H15 H 0.7881 0.1599 0.0827 0.128 Uiso 1 1 calc R . .
C16 C 0.8778(3) 0.3216(3) 0.08328(16) 0.0857(9) Uani 1 1 d . . .
H16 H 0.9358 0.2725 0.0873 0.103 Uiso 1 1 calc R . .
C17 C 0.8790(2) 0.4641(3) 0.07950(12) 0.0599(6) Uani 1 1 d . . .
C18 C 0.97106(19) 0.5444(3) 0.08256(11) 0.0561(6) Uani 1 1 d . . .
C19 C 1.0617(2) 0.4862(3) 0.09630(14) 0.0794(9) Uani 1 1 d . . .
H19 H 1.0679 0.3921 0.1023 0.095 Uiso 1 1 calc R . .
C20 C 1.1421(3) 0.5704(4) 0.10084(17) 0.0922(11) Uani 1 1 d . . .
H20 H 1.2031 0.5331 0.1107 0.111 Uiso 1 1 calc R . .
C21 C 1.1332(2) 0.7070(4) 0.09113(17) 0.0862(9) Uani 1 1 d . . .
H21 H 1.1873 0.7645 0.0942 0.103 Uiso 1 1 calc R . .
C22 C 1.0421(2) 0.7580(3) 0.07665(16) 0.0762(8) Uani 1 1 d . . .
H22 H 1.0356 0.8516 0.0693 0.091 Uiso 1 1 calc R . .
N1S N 0.4530(4) 0.6649(5) 0.0632(3) 0.167(2) Uani 1 1 d . . .
C1S C 0.4288(3) 0.7723(6) 0.0708(3) 0.135(2) Uani 1 1 d . . .
C2S C 0.4030(4) 0.9139(6) 0.0744(4) 0.216(4) Uani 1 1 d . . .
H2S1 H 0.4559 0.9687 0.0585 0.324 Uiso 1 1 calc R . .
H2S2 H 0.3900 0.9379 0.1190 0.324 Uiso 1 1 calc R . .
H2S3 H 0.3456 0.9303 0.0480 0.324 Uiso 1 1 calc R . .

loop_
_atom_site_aniso_label
_atom_site_aniso_U_11
_atom_site_aniso_U_22
_atom_site_aniso_U_33
_atom_site_aniso_U_23
_atom_site_aniso_U_13
_atom_site_aniso_U_12
Cd1 0.06439(12) 0.04642(10) 0.05358(11) -0.00049(8) -0.00072(8) 0.00756(8)
S1 0.0700(4) 0.0600(4) 0.0616(4) 0.0086(3) -0.0084(3) -0.0123(3)
S2 0.0633(4) 0.0764(5) 0.0675(4) -0.0177(3) -0.0037(3) 0.0094(3)
F1 0.251(3) 0.120(2) 0.1055(18) 0.0518(16) -0.0216(19) -0.070(2)
F2 0.136(2) 0.226(4) 0.1063(19) 0.000(2) 0.0430(17) -0.049(2)
F3 0.228(3) 0.267(4) 0.0619(14) 0.0448(18) -0.0324(17) -0.103(3)
F4 0.1081(15) 0.1311(18) 0.0956(15) -0.0024(13) 0.0185(12) 0.0513(13)
F5 0.1254(17) 0.1137(18) 0.1278(18) -0.0055(14) 0.0550(14) -0.0166(14)
F6 0.161(2) 0.1243(19) 0.0934(15) -0.0410(13) 0.0458(14) 0.0162(16)
N1 0.0657(13) 0.0503(11) 0.0621(13) -0.0054(10) 0.0009(10) -0.0015(10)
N2 0.0688(14) 0.0594(13) 0.0652(14) -0.0063(10) -0.0084(11) 0.0076(10)
N3 0.0716(14) 0.0562(13) 0.0662(14) 0.0058(10) -0.0015(11) -0.0014(11)
N4 0.0657(13) 0.0521(12) 0.0564(12) 0.0018(9) 0.0003(10) 0.0066(10)
C1 0.0580(14) 0.0447(13) 0.0570(14) -0.0015(10) -0.0013(11) 0.0063(10)
C2 0.0762(18) 0.0684(17) 0.0575(16) 0.0008(13) -0.0068(13) 0.0023(14)
C3 0.085(2) 0.088(2) 0.0655(18) -0.0117(16) -0.0190(16) 0.0051(17)
C4 0.0686(18) 0.083(2) 0.095(2) -0.0194(18) -0.0126(17) -0.0107(16)
C5 0.0658(17) 0.0676(19) 0.089(2) -0.0096(15) 0.0071(15) -0.0093(14)
C6 0.139(4) 0.139(4) 0.058(2) 0.016(2) -0.012(2) -0.038(3)
C7 0.0744(16) 0.0477(13) 0.0474(13) 0.0030(10) -0.0004(11) 0.0084(11)
C8 0.093(2) 0.0571(16) 0.0473(14) -0.0017(11) 0.0067(13) 0.0037(14)
C9 0.125(3) 0.079(2) 0.0571(18) -0.0135(15) 0.0008(18) -0.004(2)
C10 0.110(3) 0.101(3) 0.085(2) -0.020(2) -0.024(2) -0.016(2)
C11 0.078(2) 0.089(2) 0.097(2) -0.0135(19) -0.0174(18) 0.0017(17)
C12 0.114(3) 0.082(2) 0.0648(19) -0.0092(16) 0.0235(19) 0.015(2)
C13 0.083(2) 0.084(2) 0.087(2) 0.0148(17) -0.0020(17) -0.0115(17)
C14 0.120(3) 0.084(3) 0.100(3) 0.020(2) 0.000(2) -0.037(2)
C15 0.163(4) 0.056(2) 0.101(3) 0.0217(18) 0.004(3) -0.020(2)
C16 0.124(3) 0.0516(16) 0.082(2) 0.0151(15) -0.0001(19) 0.0059(18)
C17 0.0860(18) 0.0485(14) 0.0452(13) 0.0042(10) -0.0005(12) 0.0075(13)
C18 0.0749(16) 0.0524(14) 0.0409(12) -0.0036(10) -0.0013(11) 0.0147(12)
C19 0.099(2) 0.0684(19) 0.0711(19) -0.0131(14) -0.0158(16) 0.0300(17)
C20 0.076(2) 0.113(3) 0.087(2) -0.027(2) -0.0176(17) 0.029(2)
C21 0.071(2) 0.098(3) 0.090(2) -0.0203(19) -0.0048(16) -0.0015(18)
C22 0.077(2) 0.0646(19) 0.087(2) -0.0037(14) -0.0025(16) -0.0010(14)
N1S 0.150(4) 0.107(3) 0.243(6) -0.032(4) -0.021(4) -0.029(3)
C1S 0.088(3) 0.109(4) 0.209(6) -0.043(4) -0.013(3) -0.018(3)
C2S 0.104(4) 0.141(5) 0.401(11) -0.098(6) -0.047(5) 0.028(3)

loop_
_atom_type_symbol
_atom_type_description
_atom_type_scat_dispersion_real
_atom_type_scat_dispersion_imag
_atom_type_scat_source
C C 0.0033 0.0016 'International Tables Vol C Tables 4.2.6.8 and 6.1.1.4'
H H 0.0000 0.0000 'International Tables Vol C Tables 4.2.6.8 and 6.1.1.4'
N N 0.0061 0.0033 'International Tables Vol C Tables 4.2.6.8 and 6.1.1.4'
F F 0.0171 0.0103 'International Tables Vol C Tables 4.2.6.8 and 6.1.1.4'
S S 0.1246 0.1234 'International Tables Vol C Tables 4.2.6.8 and 6.1.1.4'
Cd Cd -0.8075 1.2024 'International Tables Vol C Tables 4.2.6.8 and 6.1.1.4'

loop_
_geom_angle_atom_site_label_1
_geom_angle_atom_site_label_2
_geom_angle_atom_site_label_3
_geom_angle
_geom_angle_site_symmetry_1
_geom_angle_site_symmetry_3
_geom_angle_publ_flag
N4 Cd1 N3 69.10(8) . . ?
N4 Cd1 N1 123.73(7) . . ?
N3 Cd1 N1 87.05(7) . . ?
N4 Cd1 S2 139.37(5) . . ?
N3 Cd1 S2 101.68(6) . . ?
N1 Cd1 S2 93.94(5) . . ?
N4 Cd1 N2 86.13(7) . . ?
N3 Cd1 N2 115.43(8) . . ?
N1 Cd1 N2 148.61(7) . . ?
S2 Cd1 N2 61.50(5) . . ?
N4 Cd1 S1 93.63(5) . . ?
N3 Cd1 S1 127.75(6) . . ?
N1 Cd1 S1 61.61(5) . . ?
S2 Cd1 S1 119.89(3) . . ?
N2 Cd1 S1 111.82(6) . . ?
C1 S1 Cd1 85.68(9) . . ?
C7 S2 Cd1 87.79(9) . . ?
C5 N1 C1 120.0(2) . . ?
C5 N1 Cd1 142.6(2) . . ?
C1 N1 Cd1 97.46(15) . . ?
C11 N2 C7 119.5(3) . . ?
C11 N2 Cd1 145.7(2) . . ?
C7 N2 Cd1 94.85(15) . . ?
C13 N3 C17 119.3(3) . . ?
C13 N3 Cd1 122.3(2) . . ?
C17 N3 Cd1 118.05(17) . . ?
C18 N4 C22 118.9(2) . . ?
C18 N4 Cd1 119.42(17) . . ?
C22 N4 Cd1 121.72(19) . . ?
N1 C1 C2 119.4(2) . . ?
N1 C1 S1 115.23(19) . . ?
C2 C1 S1 125.4(2) . . ?
C3 C2 C1 119.3(3) . . ?
C3 C2 C6 119.3(3) . . ?
C1 C2 C6 121.3(3) . . ?
C4 C3 C2 120.3(3) . . ?
C3 C4 C5 117.8(3) . . ?
N1 C5 C4 123.2(3) . . ?
F1 C6 F3 108.5(4) . . ?
F1 C6 F2 104.9(4) . . ?
F3 C6 F2 104.9(4) . . ?
F1 C6 C2 114.6(4) . . ?
F3 C6 C2 112.1(4) . . ?
F2 C6 C2 111.2(4) . . ?
N2 C7 C8 120.0(2) . . ?
N2 C7 S2 115.85(18) . . ?
C8 C7 S2 124.1(2) . . ?
C9 C8 C7 119.0(3) . . ?
C9 C8 C12 119.9(3) . . ?
C7 C8 C12 121.1(3) . . ?
C10 C9 C8 119.9(3) . . ?
C11 C10 C9 118.3(3) . . ?
N2 C11 C10 123.2(3) . . ?
F5 C12 F4 106.0(3) . . ?
F5 C12 F6 105.4(3) . . ?
F4 C12 F6 105.9(3) . . ?
F5 C12 C8 113.7(3) . . ?
F4 C12 C8 113.0(3) . . ?
F6 C12 C8 112.1(3) . . ?
N3 C13 C14 122.6(3) . . ?
C15 C14 C13 118.0(4) . . ?
C14 C15 C16 120.4(3) . . ?
C15 C16 C17 118.8(4) . . ?
N3 C17 C16 120.8(3) . . ?
N3 C17 C18 116.9(2) . . ?
C16 C17 C18 122.3(3) . . ?
N4 C18 C19 120.8(3) . . ?
N4 C18 C17 115.9(2) . . ?
C19 C18 C17 123.2(3) . . ?
C20 C19 C18 118.8(3) . . ?
C21 C20 C19 120.5(3) . . ?
C20 C21 C22 118.0(3) . . ?
N4 C22 C21 123.0(3) . . ?
N1S C1S C2S 173.9(8) . . ?

loop_
_geom_bond_atom_site_label_1
_geom_bond_atom_site_label_2
_geom_bond_distance
_geom_bond_site_symmetry_2
_geom_bond_publ_flag
Cd1 N4 2.353(2) . ?
Cd1 N3 2.366(2) . ?
Cd1 N1 2.517(2) . ?
Cd1 S2 2.5311(8) . ?
Cd1 N2 2.576(2) . ?
Cd1 S1 2.5875(8) . ?
S1 C1 1.738(3) . ?
S2 C7 1.724(3) . ?
F1 C6 1.308(5) . ?
F2 C6 1.362(6) . ?
F3 C6 1.322(4) . ?
F4 C12 1.334(4) . ?
F5 C12 1.328(4) . ?
F6 C12 1.342(4) . ?
N1 C5 1.335(3) . ?
N1 C1 1.349(3) . ?
N2 C11 1.335(4) . ?
N2 C7 1.349(3) . ?
N3 C13 1.330(4) . ?
N3 C17 1.339(3) . ?
N4 C18 1.336(3) . ?
N4 C22 1.339(4) . ?
C1 C2 1.401(4) . ?
C2 C3 1.390(4) . ?
C2 C6 1.490(5) . ?
C3 C4 1.359(5) . ?
C4 C5 1.378(4) . ?
C7 C8 1.413(4) . ?
C8 C9 1.377(4) . ?
C8 C12 1.484(5) . ?
C9 C10 1.376(5) . ?
C10 C11 1.370(5) . ?
C13 C14 1.381(5) . ?
C14 C15 1.363(6) . ?
C15 C16 1.366(6) . ?
C16 C17 1.393(4) . ?
C17 C18 1.484(4) . ?
C18 C19 1.389(4) . ?
C19 C20 1.375(5) . ?
C20 C21 1.352(5) . ?
C21 C22 1.371(5) . ?
N1S C1S 1.111(6) . ?
C1S C2S 1.428(8) . ?
